data_7235298
loop_
_publ_author_name
'Ma, Ai-Qing'
'Zhu, Long-Guan'

_publ_section_title
;
 Diverse silver(i) sulfobenzoate coordination polymers and their recycling
 property as homogeneous catalyst in oxygenation of sulfide
;
_journal_issue 28
_journal_name_full 'RSC Adv.'
_journal_page_first 14691
_journal_paper_doi 10.1039/C3RA47136E
_journal_volume 4
_journal_year 2014
_chemical_formula_sum 'C98 H84 Ag6 N20 O21 S4'
_chemical_formula_weight 2653.31
_space_group_IT_number 2
_space_group_name_Hall '-P 1'
_space_group_name_H-M_alt 'P -1'
_atom_sites_solution_hydrogens geom
_atom_sites_solution_primary direct
_atom_sites_solution_secondary difmap
_audit_creation_method SHELXL-97
_cell_angle_alpha 84.345(3)
_cell_angle_beta 75.994(3)
_cell_angle_gamma 76.864(3)
_cell_formula_units_Z 1
_cell_length_a 10.6768(4)
_cell_length_b 12.6832(4)
_cell_length_c 19.6770(9)
_cell_measurement_temperature 295(2)
_cell_volume 2515.04(17)
_computing_structure_refinement 'SHELXL-97 (Sheldrick, 1997)'
_diffrn_ambient_temperature 295(2)
_diffrn_measured_fraction_theta_full 0.997
_diffrn_measured_fraction_theta_max 0.997
_diffrn_radiation_monochromator graphite
_diffrn_radiation_source 'fine-focus sealed tube'
_diffrn_radiation_type MoK\a
_diffrn_radiation_wavelength 0.71073
_diffrn_reflns_av_R_equivalents 0.0206
_diffrn_reflns_av_sigmaI/netI 0.0373
_diffrn_reflns_limit_h_max 12
_diffrn_reflns_limit_h_min -12
_diffrn_reflns_limit_k_max 13
_diffrn_reflns_limit_k_min -15
_diffrn_reflns_limit_l_max 23
_diffrn_reflns_limit_l_min -22
_diffrn_reflns_number 15742
_diffrn_reflns_theta_full 25.10
_diffrn_reflns_theta_max 25.10
_diffrn_reflns_theta_min 3.20
_exptl_absorpt_coefficient_mu 1.310
_exptl_absorpt_correction_T_max 0.7615
_exptl_absorpt_correction_T_min 0.7026
_exptl_crystal_density_diffrn 1.752
_exptl_crystal_density_method 'not measured'
_exptl_crystal_F_000 1326
_exptl_crystal_size_max 0.29
_exptl_crystal_size_mid 0.26
_exptl_crystal_size_min 0.22
_refine_diff_density_max 0.929
_refine_diff_density_min -0.664
_refine_diff_density_rms 0.072
_refine_ls_extinction_method none
_refine_ls_goodness_of_fit_ref 1.021
_refine_ls_hydrogen_treatment mixed
_refine_ls_matrix_type full
_refine_ls_number_parameters 695
_refine_ls_number_reflns 8940
_refine_ls_number_restraints 6
_refine_ls_restrained_S_all 1.022
_refine_ls_R_factor_all 0.0585
_refine_ls_R_factor_gt 0.0408
_refine_ls_shift/su_max 0.002
_refine_ls_shift/su_mean 0.000
_refine_ls_structure_factor_coef Fsqd
_refine_ls_weighting_details 'calc w=1/[\s^2^(Fo^2^)+(0.0432P)^2^+2.9219P] where P=(Fo^2^+2Fc^2^)/3'
_refine_ls_weighting_scheme calc
_refine_ls_wR_factor_gt 0.0933
_refine_ls_wR_factor_ref 0.1034
_reflns_number_gt 6935
_reflns_number_total 8940
_reflns_threshold_expression >2sigma(I)
_cod_data_source_file c3ra47136e2.cif
_cod_data_source_block 120328_12_3_22_1
_cod_database_code 7235298

loop_
_symmetry_equiv_pos_as_xyz
'x, y, z'
'-x, -y, -z'

loop_
_atom_site_label
_atom_site_type_symbol
_atom_site_fract_x
_atom_site_fract_y
_atom_site_fract_z
_atom_site_U_iso_or_equiv
_atom_site_adp_type
_atom_site_occupancy
_atom_site_symmetry_multiplicity
_atom_site_calc_flag
_atom_site_refinement_flags
_atom_site_disorder_assembly
_atom_site_disorder_group
Ag1 Ag 0.56688(4) -0.15100(3) 0.76535(2) 0.06197(13) Uani 1 1 d . . .
Ag2 Ag 0.25029(4) -0.05405(3) 0.71267(2) 0.06705(14) Uani 1 1 d . . .
Ag3 Ag 0.10623(3) 0.26958(3) 0.711707(19) 0.05428(12) Uani 1 1 d . . .
S1 S 0.42521(10) 0.28957(9) 0.63284(6) 0.0474(3) Uani 1 1 d . . .
S2 S 0.25564(10) -0.24419(9) 0.86231(6) 0.0430(2) Uani 1 1 d . . .
N1 N 0.5700(3) -0.1695(3) 0.65412(18) 0.0432(8) Uani 1 1 d . . .
N2 N 0.5915(3) -0.2656(3) 0.62487(18) 0.0391(8) Uani 1 1 d . . .
N3 N 1.0543(3) -0.5775(3) 0.84022(19) 0.0468(9) Uani 1 1 d . . .
N4 N 1.0578(3) -0.6794(3) 0.82433(19) 0.0474(9) Uani 1 1 d . . .
N5 N 0.2377(3) -0.1840(3) 0.65165(18) 0.0414(8) Uani 1 1 d . . .
N6 N 0.2641(3) -0.1825(3) 0.58090(18) 0.0392(8) Uani 1 1 d . . .
N7 N -0.0074(3) 0.3143(3) 0.62933(19) 0.0420(8) Uani 1 1 d . . .
N8 N -0.1392(3) 0.3288(2) 0.6407(2) 0.0423(8) Uani 1 1 d . . .
N9 N -0.1791(3) -0.1988(2) 0.82959(19) 0.0402(8) Uani 1 1 d . . .
O1 O 0.4325(4) 0.0239(3) 0.7735(3) 0.1063(16) Uani 1 1 d . . .
O2 O 0.2633(3) 0.1090(2) 0.7324(2) 0.0703(10) Uani 1 1 d . . .
O3 O 0.2951(3) 0.3270(3) 0.62097(19) 0.0791(11) Uani 1 1 d . . .
O4 O 0.4912(4) 0.1833(3) 0.6152(2) 0.0900(13) Uani 1 1 d . . .
O5 O 0.5080(4) 0.3680(4) 0.6014(2) 0.0836(12) Uani 1 1 d . . .
O6 O 0.3712(11) -0.4023(6) 1.0526(4) 0.230(5) Uani 1 1 d . . .
O7 O 0.4557(7) -0.4041(6) 0.9443(4) 0.066(3) Uani 0.517(10) 1 d PD A 1
O7' O 0.3152(9) -0.4270(6) 0.9772(6) 0.097(4) Uani 0.483(10) 1 d PD A 1
H7A H 0.482(6) -0.393(5) 0.978(2) 0.080 Uiso 1 1 d D . .
O8 O 0.1711(3) -0.1615(3) 0.82783(19) 0.0693(9) Uani 1 1 d . . .
O9 O 0.1937(3) -0.3347(3) 0.88848(18) 0.0642(9) Uani 1 1 d . . .
O10 O 0.3871(3) -0.2743(3) 0.82053(17) 0.0606(9) Uani 1 1 d . . .
C1 C 0.5674(4) -0.0942(4) 0.6005(3) 0.0523(11) Uani 1 1 d . . .
C2 C 0.5878(4) -0.1439(4) 0.5373(3) 0.0551(12) Uani 1 1 d . . .
C3 C 0.6029(4) -0.2543(4) 0.5548(2) 0.0491(11) Uani 1 1 d . . .
C4 C 0.5962(4) -0.3653(3) 0.6696(2) 0.0422(10) Uani 1 1 d . . .
H4A H 0.5940 -0.4243 0.6423 0.051 Uiso 1 1 calc R . .
H4B H 0.5183 -0.3562 0.7078 0.051 Uiso 1 1 calc R . .
C5 C 0.7177(4) -0.3955(3) 0.6997(2) 0.0350(9) Uani 1 1 d . . .
C6 C 0.8425(4) -0.3981(3) 0.6580(2) 0.0429(10) Uani 1 1 d . . .
H6 H 0.8523 -0.3777 0.6106 0.052 Uiso 1 1 calc R . .
C7 C 0.9532(4) -0.4308(3) 0.6859(2) 0.0450(10) Uani 1 1 d . . .
H7 H 1.0365 -0.4323 0.6569 0.054 Uiso 1 1 calc R . .
C8 C 0.9420(4) -0.4609(3) 0.7556(2) 0.0381(9) Uani 1 1 d . . .
C9 C 0.8170(4) -0.4581(3) 0.7976(2) 0.0431(10) Uani 1 1 d . . .
H9 H 0.8076 -0.4785 0.8450 0.052 Uiso 1 1 calc R . .
C10 C 0.7058(4) -0.4253(3) 0.7700(2) 0.0426(10) Uani 1 1 d . . .
H10 H 0.6225 -0.4233 0.7991 0.051 Uiso 1 1 calc R . .
C11 C 1.0640(4) -0.4932(4) 0.7847(3) 0.0519(11) Uani 1 1 d . . .
H11A H 1.1394 -0.5188 0.7471 0.062 Uiso 1 1 calc R . .
H11B H 1.0793 -0.4300 0.8029 0.062 Uiso 1 1 calc R . .
C12 C 1.0282(6) -0.5671(5) 0.9086(3) 0.0741(16) Uani 1 1 d . . .
H12 H 1.0216 -0.5042 0.9310 0.089 Uiso 1 1 calc R . .
C13 C 1.0130(5) -0.6635(6) 0.9399(3) 0.0793(18) Uani 1 1 d . . .
H13 H 0.9927 -0.6807 0.9878 0.095 Uiso 1 1 calc R . .
C14 C 1.0339(5) -0.7319(5) 0.8859(3) 0.0683(15) Uani 1 1 d . . .
H14 H 1.0315 -0.8051 0.8921 0.082 Uiso 1 1 calc R . .
C15 C 0.3613(5) 0.1068(3) 0.7568(2) 0.0488(11) Uani 1 1 d . . .
C16 C 0.3864(4) 0.2130(3) 0.7726(2) 0.0402(9) Uani 1 1 d . . .
C17 C 0.4079(3) 0.2985(3) 0.7245(2) 0.0370(9) Uani 1 1 d . . .
C18 C 0.4188(4) 0.3959(3) 0.7472(3) 0.0514(12) Uani 1 1 d . . .
H18 H 0.4328 0.4526 0.7144 0.062 Uiso 1 1 calc R . .
C19 C 0.4093(5) 0.4103(5) 0.8158(3) 0.0719(16) Uani 1 1 d . . .
H19 H 0.4144 0.4767 0.8300 0.086 Uiso 1 1 calc R . .
C20 C 0.3925(5) 0.3266(5) 0.8636(3) 0.0738(16) Uani 1 1 d . . .
H20 H 0.3881 0.3353 0.9105 0.089 Uiso 1 1 calc R . .
C21 C 0.3818(5) 0.2287(4) 0.8427(3) 0.0601(13) Uani 1 1 d . . .
H21 H 0.3714 0.1721 0.8760 0.072 Uiso 1 1 calc R . .
C22 C 0.3656(6) -0.3578(5) 0.9982(3) 0.0772(17) Uani 1 1 d D A .
C23 C 0.3121(4) -0.2390(4) 0.9936(3) 0.0563(12) Uani 1 1 d . . .
C24 C 0.2683(4) -0.1826(4) 0.9375(2) 0.0504(11) Uani 1 1 d . A .
C25 C 0.2334(7) -0.0699(4) 0.9365(3) 0.091(2) Uani 1 1 d . . .
H25 H 0.2037 -0.0323 0.8985 0.110 Uiso 1 1 calc R A .
C26 C 0.2419(10) -0.0138(6) 0.9899(4) 0.130(3) Uani 1 1 d . A .
H26 H 0.2198 0.0616 0.9878 0.156 Uiso 1 1 calc R . .
C27 C 0.2830(9) -0.0684(7) 1.0468(4) 0.113(3) Uani 1 1 d . . .
H27 H 0.2864 -0.0300 1.0840 0.135 Uiso 1 1 calc R A .
C28 C 0.3194(6) -0.1796(6) 1.0492(3) 0.0831(18) Uani 1 1 d . A .
H28 H 0.3490 -0.2159 1.0876 0.100 Uiso 1 1 calc R . .
C29 C 0.2529(4) -0.2885(3) 0.6715(2) 0.0440(10) Uani 1 1 d . . .
H29 H 0.2417 -0.3147 0.7179 0.053 Uiso 1 1 calc R . .
C30 C 0.2874(4) -0.3530(3) 0.6149(3) 0.0468(11) Uani 1 1 d . . .
H30 H 0.3022 -0.4282 0.6155 0.056 Uiso 1 1 calc R . .
C31 C 0.2950(4) -0.2826(3) 0.5578(2) 0.0478(11) Uani 1 1 d . . .
H31 H 0.3178 -0.3010 0.5111 0.057 Uiso 1 1 calc R . .
C32 C 0.2522(4) -0.0813(3) 0.5386(3) 0.0514(11) Uani 1 1 d . . .
H32A H 0.3194 -0.0914 0.4953 0.062 Uiso 1 1 calc R . .
H32B H 0.2700 -0.0262 0.5636 0.062 Uiso 1 1 calc R . .
C33 C 0.1192(4) -0.0403(3) 0.5207(2) 0.0413(9) Uani 1 1 d . . .
C34 C 0.0766(5) 0.0669(4) 0.5082(3) 0.0695(16) Uani 1 1 d . . .
H34 H 0.1272 0.1147 0.5139 0.083 Uiso 1 1 calc R . .
C35 C 0.0403(5) -0.1073(4) 0.5127(4) 0.0771(18) Uani 1 1 d . . .
H35 H 0.0660 -0.1815 0.5216 0.092 Uiso 1 1 calc R . .
C36 C 0.0307(4) 0.3515(3) 0.5634(2) 0.0492(11) Uani 1 1 d . . .
H36 H 0.1178 0.3521 0.5408 0.059 Uiso 1 1 calc R . .
C37 C -0.0761(5) 0.3889(4) 0.5333(3) 0.0561(12) Uani 1 1 d . . .
H37 H -0.0752 0.4188 0.4881 0.067 Uiso 1 1 calc R . .
C38 C -0.1822(5) 0.3729(3) 0.5835(3) 0.0502(11) Uani 1 1 d . . .
H38 H -0.2694 0.3895 0.5792 0.060 Uiso 1 1 calc R . .
C39 C -0.2159(4) 0.2956(3) 0.7078(3) 0.0520(12) Uani 1 1 d . . .
H39A H -0.3092 0.3206 0.7089 0.062 Uiso 1 1 calc R . .
H39B H -0.1965 0.3295 0.7451 0.062 Uiso 1 1 calc R . .
C40 C -0.1861(4) 0.1743(3) 0.7207(2) 0.0405(10) Uani 1 1 d . . .
C41 C -0.1183(4) 0.1275(3) 0.7713(2) 0.0496(11) Uani 1 1 d . . .
H41 H -0.0920 0.1714 0.7979 0.059 Uiso 1 1 calc R . .
C42 C -0.0890(4) 0.0157(3) 0.7828(2) 0.0506(11) Uani 1 1 d . . .
H42 H -0.0416 -0.0148 0.8164 0.061 Uiso 1 1 calc R . .
C43 C -0.1297(4) -0.0500(3) 0.7448(2) 0.0409(10) Uani 1 1 d . . .
C44 C -0.1948(5) -0.0033(4) 0.6937(3) 0.0604(13) Uani 1 1 d . . .
H44 H -0.2201 -0.0472 0.6667 0.073 Uiso 1 1 calc R . .
C45 C -0.2236(5) 0.1081(4) 0.6815(3) 0.0641(14) Uani 1 1 d . . .
H45 H -0.2683 0.1381 0.6468 0.077 Uiso 1 1 calc R . .
C46 C -0.1045(4) -0.1702(3) 0.7606(2) 0.0505(11) Uani 1 1 d . . .
H46A H -0.1283 -0.2051 0.7252 0.061 Uiso 1 1 calc R . .
H46B H -0.0110 -0.1973 0.7581 0.061 Uiso 1 1 calc R . .
C47 C -0.1324(5) -0.2380(4) 0.8857(3) 0.0521(11) Uani 1 1 d . . .
H47 H -0.0443 -0.2534 0.8884 0.063 Uiso 1 1 calc R . .
C48 C -0.2364(5) -0.2517(5) 0.9385(3) 0.0688(14) Uani 1 1 d . . .
H48 H -0.2347 -0.2783 0.9841 0.083 Uiso 1 1 calc R . .
N10 N -0.3118(3) -0.1856(3) 0.84329(19) 0.0451(8) Uani 1 1 d . . .
C49 C -0.3448(5) -0.2175(4) 0.9098(3) 0.0636(13) Uani 1 1 d . . .
H49 H -0.4312 -0.2170 0.9343 0.076 Uiso 1 1 calc R . .
O1W O 0.5921(14) 0.5148(8) 0.5140(7) 0.132(4) Uani 0.50 1 d PD . .
H1A H 0.565(11) 0.539(7) 0.477(3) 0.080 Uiso 0.50 1 d PD . .
H1B H 0.564(11) 0.457(6) 0.528(5) 0.080 Uiso 0.50 1 d PD . .

loop_
_atom_site_aniso_label
_atom_site_aniso_U_11
_atom_site_aniso_U_22
_atom_site_aniso_U_33
_atom_site_aniso_U_23
_atom_site_aniso_U_13
_atom_site_aniso_U_12
Ag1 0.0739(3) 0.0552(2) 0.0569(2) -0.00485(18) -0.0281(2) 0.00148(18)
Ag2 0.0779(3) 0.0480(2) 0.0784(3) -0.02084(19) -0.0097(2) -0.02059(18)
Ag3 0.0462(2) 0.0660(2) 0.0493(2) -0.00231(17) -0.01378(16) -0.00590(16)
S1 0.0365(6) 0.0624(7) 0.0376(6) 0.0062(5) -0.0061(5) -0.0050(5)
S2 0.0384(6) 0.0531(6) 0.0366(6) 0.0012(5) -0.0084(5) -0.0094(5)
N1 0.045(2) 0.0416(19) 0.044(2) 0.0005(16) -0.0143(16) -0.0071(15)
N2 0.0357(18) 0.0391(18) 0.044(2) 0.0019(16) -0.0150(15) -0.0069(14)
N3 0.043(2) 0.054(2) 0.044(2) -0.0076(18) -0.0184(17) -0.0005(16)
N4 0.047(2) 0.053(2) 0.042(2) 0.0097(17) -0.0156(17) -0.0088(16)
N5 0.0434(19) 0.0366(18) 0.045(2) -0.0022(16) -0.0087(16) -0.0101(14)
N6 0.0343(18) 0.0401(18) 0.043(2) 0.0044(15) -0.0110(15) -0.0065(14)
N7 0.0319(18) 0.0420(19) 0.051(2) 0.0020(16) -0.0103(16) -0.0073(14)
N8 0.0353(19) 0.0321(17) 0.060(2) 0.0033(16) -0.0128(17) -0.0083(14)
N9 0.0379(19) 0.0324(17) 0.049(2) -0.0002(15) -0.0069(16) -0.0085(14)
O1 0.105(3) 0.044(2) 0.157(5) 0.009(2) -0.045(3) 0.023(2)
O2 0.068(2) 0.0358(16) 0.116(3) -0.0203(18) -0.038(2) -0.0039(15)
O3 0.048(2) 0.132(3) 0.057(2) 0.018(2) -0.0220(17) -0.016(2)
O4 0.119(3) 0.084(3) 0.057(2) -0.026(2) -0.027(2) 0.017(2)
O5 0.066(2) 0.121(3) 0.065(2) 0.020(2) -0.0035(19) -0.044(2)
O6 0.386(13) 0.144(6) 0.107(5) 0.013(4) -0.086(7) 0.077(7)
O7 0.078(6) 0.065(4) 0.051(5) 0.007(3) -0.020(4) 0.000(4)
O7' 0.094(7) 0.059(5) 0.149(10) -0.010(5) -0.063(7) -0.001(4)
O8 0.058(2) 0.081(2) 0.065(2) 0.0108(19) -0.0238(18) -0.0004(17)
O9 0.069(2) 0.067(2) 0.064(2) -0.0004(17) -0.0139(18) -0.0306(17)
O10 0.0421(18) 0.081(2) 0.055(2) -0.0164(17) -0.0022(15) -0.0094(15)
C1 0.045(3) 0.059(3) 0.056(3) 0.017(2) -0.018(2) -0.018(2)
C2 0.046(3) 0.072(3) 0.053(3) 0.016(2) -0.017(2) -0.025(2)
C3 0.037(2) 0.074(3) 0.041(3) -0.001(2) -0.0124(19) -0.016(2)
C4 0.038(2) 0.041(2) 0.048(3) 0.0018(19) -0.0108(19) -0.0093(17)
C5 0.032(2) 0.0266(18) 0.046(2) -0.0052(17) -0.0091(18) -0.0029(15)
C6 0.042(2) 0.044(2) 0.041(2) -0.0014(19) -0.0096(19) -0.0067(18)
C7 0.032(2) 0.048(2) 0.052(3) -0.009(2) -0.0018(19) -0.0078(18)
C8 0.032(2) 0.0296(19) 0.052(3) -0.0045(18) -0.0118(19) -0.0030(15)
C9 0.048(3) 0.039(2) 0.042(2) 0.0061(18) -0.016(2) -0.0045(18)
C10 0.034(2) 0.045(2) 0.045(3) 0.0014(19) -0.0033(19) -0.0057(17)
C11 0.047(3) 0.046(2) 0.067(3) 0.003(2) -0.024(2) -0.0086(19)
C12 0.079(4) 0.099(4) 0.047(3) -0.019(3) -0.025(3) -0.005(3)
C13 0.070(4) 0.143(6) 0.030(3) 0.007(3) -0.020(3) -0.028(4)
C14 0.063(3) 0.082(4) 0.068(4) 0.028(3) -0.032(3) -0.028(3)
C15 0.051(3) 0.032(2) 0.053(3) 0.003(2) -0.004(2) 0.0022(19)
C16 0.030(2) 0.046(2) 0.042(2) 0.0001(19) -0.0106(18) -0.0014(17)
C17 0.0261(19) 0.043(2) 0.040(2) -0.0035(18) -0.0062(17) -0.0027(16)
C18 0.036(2) 0.049(3) 0.069(3) -0.004(2) -0.004(2) -0.0145(19)
C19 0.055(3) 0.084(4) 0.084(4) -0.036(4) -0.005(3) -0.028(3)
C20 0.065(3) 0.113(5) 0.056(3) -0.026(3) -0.014(3) -0.035(3)
C21 0.048(3) 0.087(4) 0.047(3) 0.011(3) -0.015(2) -0.020(2)
C22 0.085(4) 0.079(4) 0.076(4) 0.028(3) -0.046(4) -0.018(3)
C23 0.047(3) 0.075(3) 0.046(3) -0.001(2) -0.008(2) -0.016(2)
C24 0.051(3) 0.057(3) 0.040(3) -0.002(2) -0.005(2) -0.010(2)
C25 0.144(6) 0.055(3) 0.068(4) -0.014(3) -0.014(4) -0.011(3)
C26 0.224(10) 0.069(4) 0.083(5) -0.026(4) -0.006(6) -0.025(5)
C27 0.167(8) 0.106(6) 0.069(5) -0.041(4) -0.002(5) -0.045(5)
C28 0.088(4) 0.124(6) 0.043(3) -0.013(3) -0.013(3) -0.030(4)
C29 0.045(2) 0.044(2) 0.045(3) 0.006(2) -0.011(2) -0.0145(18)
C30 0.046(2) 0.032(2) 0.066(3) -0.004(2) -0.020(2) -0.0079(18)
C31 0.046(2) 0.047(2) 0.052(3) -0.012(2) -0.016(2) -0.0015(19)
C32 0.047(3) 0.046(2) 0.063(3) 0.016(2) -0.018(2) -0.014(2)
C33 0.038(2) 0.036(2) 0.047(3) 0.0058(19) -0.0088(19) -0.0079(17)
C34 0.056(3) 0.044(3) 0.122(5) -0.003(3) -0.043(3) -0.013(2)
C35 0.060(3) 0.036(2) 0.142(6) 0.006(3) -0.043(4) -0.007(2)
C36 0.049(3) 0.053(3) 0.047(3) 0.002(2) -0.007(2) -0.019(2)
C37 0.072(3) 0.055(3) 0.048(3) 0.005(2) -0.024(3) -0.020(2)
C38 0.050(3) 0.038(2) 0.069(3) 0.000(2) -0.027(3) -0.0098(19)
C39 0.039(2) 0.040(2) 0.066(3) 0.003(2) 0.005(2) -0.0064(18)
C40 0.031(2) 0.038(2) 0.049(3) 0.0014(19) 0.0002(19) -0.0116(17)
C41 0.064(3) 0.044(2) 0.049(3) 0.001(2) -0.017(2) -0.027(2)
C42 0.053(3) 0.050(3) 0.057(3) 0.012(2) -0.027(2) -0.018(2)
C43 0.038(2) 0.039(2) 0.042(2) 0.0013(19) 0.0026(19) -0.0133(17)
C44 0.086(4) 0.052(3) 0.060(3) 0.007(2) -0.031(3) -0.039(3)
C45 0.076(3) 0.056(3) 0.078(4) 0.025(3) -0.044(3) -0.033(3)
C46 0.053(3) 0.036(2) 0.051(3) -0.002(2) 0.007(2) -0.0073(19)
C47 0.045(3) 0.055(3) 0.059(3) 0.003(2) -0.021(2) -0.009(2)
C48 0.068(4) 0.094(4) 0.048(3) 0.015(3) -0.021(3) -0.024(3)
N10 0.037(2) 0.048(2) 0.049(2) 0.0015(17) -0.0117(17) -0.0069(15)
C49 0.051(3) 0.089(4) 0.050(3) 0.010(3) -0.005(2) -0.024(3)
O1W 0.205(12) 0.086(7) 0.107(9) -0.003(6) -0.085(9) 0.021(7)

loop_
_atom_type_symbol
_atom_type_description
_atom_type_scat_dispersion_real
_atom_type_scat_dispersion_imag
_atom_type_scat_source
C C 0.0033 0.0016 'International Tables Vol C Tables 4.2.6.8 and 6.1.1.4'
H H 0.0000 0.0000 'International Tables Vol C Tables 4.2.6.8 and 6.1.1.4'
Ag Ag -0.8971 1.1015 'International Tables Vol C Tables 4.2.6.8 and 6.1.1.4'
N N 0.0061 0.0033 'International Tables Vol C Tables 4.2.6.8 and 6.1.1.4'
O O 0.0106 0.0060 'International Tables Vol C Tables 4.2.6.8 and 6.1.1.4'
S S 0.1246 0.1234 'International Tables Vol C Tables 4.2.6.8 and 6.1.1.4'

loop_
_geom_angle_atom_site_label_1
_geom_angle_atom_site_label_2
_geom_angle_atom_site_label_3
_geom_angle
_geom_angle_site_symmetry_1
_geom_angle_site_symmetry_3
N10 Ag1 N1 143.46(13) 1_655 .
N10 Ag1 O1 112.24(15) 1_655 .
N1 Ag1 O1 96.01(16) . .
N5 Ag2 O2 156.80(14) . .
N5 Ag2 O8 90.39(12) . .
O2 Ag2 O8 111.73(14) . .
N7 Ag3 N4 130.60(12) . 1_465
N7 Ag3 O2 131.42(12) . .
N4 Ag3 O2 93.89(13) 1_465 .
N7 Ag3 O3 85.52(11) . .
N4 Ag3 O3 120.91(13) 1_465 .
O2 Ag3 O3 86.43(13) . .
O4 S1 O3 118.0(3) . .
O4 S1 O5 111.1(3) . .
O3 S1 O5 110.1(2) . .
O4 S1 C17 107.6(2) . .
O3 S1 C17 105.5(2) . .
O5 S1 C17 103.3(2) . .
O10 S2 O9 114.0(2) . .
O10 S2 O8 112.9(2) . .
O9 S2 O8 111.1(2) . .
O10 S2 C24 106.6(2) . .
O9 S2 C24 106.3(2) . .
O8 S2 C24 105.2(2) . .
N2 N1 C1 105.5(4) . .
N2 N1 Ag1 124.3(3) . .
C1 N1 Ag1 129.8(3) . .
N1 N2 C3 112.1(3) . .
N1 N2 C4 119.6(3) . .
C3 N2 C4 128.3(4) . .
C12 N3 N4 111.8(4) . .
C12 N3 C11 128.3(4) . .
N4 N3 C11 119.6(3) . .
C14 N4 N3 104.2(4) . .
C14 N4 Ag3 133.6(3) . 1_645
N3 N4 Ag3 122.2(3) . 1_645
C29 N5 N6 104.6(3) . .
C29 N5 Ag2 126.1(3) . .
N6 N5 Ag2 124.9(2) . .
C31 N6 N5 111.3(3) . .
C31 N6 C32 126.9(4) . .
N5 N6 C32 121.8(3) . .
C36 N7 N8 104.9(3) . .
C36 N7 Ag3 129.4(3) . .
N8 N7 Ag3 124.6(3) . .
C38 N8 N7 111.1(4) . .
C38 N8 C39 128.3(4) . .
N7 N8 C39 120.5(4) . .
C47 N9 N10 111.4(4) . .
C47 N9 C46 127.5(4) . .
N10 N9 C46 121.1(4) . .
C15 O1 Ag1 159.3(4) . .
C15 O2 Ag2 111.1(3) . .
C15 O2 Ag3 125.0(3) . .
Ag2 O2 Ag3 123.97(15) . .
S1 O3 Ag3 117.3(2) . .
C22 O6 O7' 44.6(5) . .
C22 O7 O7' 51.5(4) . .
C22 O7 H7A 63(4) . .
O7' O7 H7A 104(5) . .
C22 O7' O7 54.7(5) . .
C22 O7' O6 40.1(4) . .
O7 O7' O6 76.8(5) . .
S2 O8 Ag2 125.08(19) . .
N1 C1 C2 110.4(4) . .
C3 C2 C1 105.4(4) . .
N2 C3 C2 106.7(4) . .
N2 C4 C5 113.1(3) . .
N2 C4 H4A 109.0 . .
C5 C4 H4A 109.0 . .
N2 C4 H4B 109.0 . .
C5 C4 H4B 109.0 . .
H4A C4 H4B 107.8 . .
C10 C5 C6 118.5(4) . .
C10 C5 C4 120.0(3) . .
C6 C5 C4 121.5(4) . .
C5 C6 C7 120.8(4) . .
C5 C6 H6 119.6 . .
C7 C6 H6 119.6 . .
C8 C7 C6 121.0(4) . .
C8 C7 H7 119.5 . .
C6 C7 H7 119.5 . .
C7 C8 C9 118.5(4) . .
C7 C8 C11 119.7(4) . .
C9 C8 C11 121.8(4) . .
C8 C9 C10 120.8(4) . .
C8 C9 H9 119.6 . .
C10 C9 H9 119.6 . .
C5 C10 C9 120.5(4) . .
C5 C10 H10 119.7 . .
C9 C10 H10 119.7 . .
N3 C11 C8 112.8(3) . .
N3 C11 H11A 109.0 . .
C8 C11 H11A 109.0 . .
N3 C11 H11B 109.0 . .
C8 C11 H11B 109.0 . .
H11A C11 H11B 107.8 . .
N3 C12 C13 107.7(5) . .
N3 C12 H12 126.2 . .
C13 C12 H12 126.2 . .
C12 C13 C14 105.4(5) . .
C12 C13 H13 127.3 . .
C14 C13 H13 127.3 . .
N4 C14 C13 110.9(5) . .
N4 C14 H14 124.5 . .
C13 C14 H14 124.5 . .
O1 C15 O2 124.0(5) . .
O1 C15 C16 117.6(5) . .
O2 C15 C16 118.1(4) . .
C17 C16 C21 117.1(4) . .
C17 C16 C15 125.9(4) . .
C21 C16 C15 117.0(4) . .
C16 C17 C18 120.1(4) . .
C16 C17 S1 122.8(3) . .
C18 C17 S1 117.1(3) . .
C19 C18 C17 121.7(5) . .
C19 C18 H18 119.2 . .
C17 C18 H18 119.2 . .
C18 C19 C20 119.4(5) . .
C18 C19 H19 120.3 . .
C20 C19 H19 120.3 . .
C19 C20 C21 120.4(5) . .
C19 C20 H20 119.8 . .
C21 C20 H20 119.8 . .
C20 C21 C16 121.4(5) . .
C20 C21 H21 119.3 . .
C16 C21 H21 119.3 . .
O6 C22 O7' 95.3(8) . .
O6 C22 O7 114.6(7) . .
O7' C22 O7 73.8(7) . .
O6 C22 C23 120.1(6) . .
O7' C22 C23 123.0(6) . .
O7 C22 C23 119.2(6) . .
O6 C22 H7A 89(2) . .
O7' C22 H7A 103(2) . .
O7 C22 H7A 37.6(7) . .
C23 C22 H7A 120(3) . .
C24 C23 C28 118.2(5) . .
C24 C23 C22 125.4(4) . .
C28 C23 C22 116.1(5) . .
C23 C24 C25 119.8(5) . .
C23 C24 S2 124.2(4) . .
C25 C24 S2 116.0(4) . .
C26 C25 C24 121.4(7) . .
C26 C25 H25 119.3 . .
C24 C25 H25 119.3 . .
C25 C26 C27 119.8(7) . .
C25 C26 H26 120.1 . .
C27 C26 H26 120.1 . .
C26 C27 C28 120.3(6) . .
C26 C27 H27 119.9 . .
C28 C27 H27 119.9 . .
C27 C28 C23 120.5(6) . .
C27 C28 H28 119.8 . .
C23 C28 H28 119.8 . .
N5 C29 C30 111.6(4) . .
N5 C29 H29 124.2 . .
C30 C29 H29 124.2 . .
C31 C30 C29 104.9(4) . .
C31 C30 H30 127.6 . .
C29 C30 H30 127.6 . .
N6 C31 C30 107.6(4) . .
N6 C31 H31 126.2 . .
C30 C31 H31 126.2 . .
N6 C32 C33 114.7(3) . .
N6 C32 H32A 108.6 . .
C33 C32 H32A 108.6 . .
N6 C32 H32B 108.6 . .
C33 C32 H32B 108.6 . .
H32A C32 H32B 107.6 . .
C34 C33 C35 117.0(4) . .
C34 C33 C32 119.7(4) . .
C35 C33 C32 123.2(4) . .
C33 C34 C35 121.7(4) . 2_556
C33 C34 H34 119.1 . .
C35 C34 H34 119.1 2_556 .
C33 C35 C34 121.3(4) . 2_556
C33 C35 H35 119.3 . .
C34 C35 H35 119.3 2_556 .
N7 C36 C37 111.1(4) . .
N7 C36 H36 124.5 . .
C37 C36 H36 124.5 . .
C38 C37 C36 105.2(4) . .
C38 C37 H37 127.4 . .
C36 C37 H37 127.4 . .
N8 C38 C37 107.8(4) . .
N8 C38 H38 126.1 . .
C37 C38 H38 126.1 . .
N8 C39 C40 111.9(3) . .
N8 C39 H39A 109.2 . .
C40 C39 H39A 109.2 . .
N8 C39 H39B 109.2 . .
C40 C39 H39B 109.2 . .
H39A C39 H39B 107.9 . .
C45 C40 C41 118.7(4) . .
C45 C40 C39 120.8(4) . .
C41 C40 C39 120.5(4) . .
C40 C41 C42 120.9(4) . .
C40 C41 H41 119.6 . .
C42 C41 H41 119.6 . .
C43 C42 C41 120.3(4) . .
C43 C42 H42 119.9 . .
C41 C42 H42 119.9 . .
C44 C43 C42 118.6(4) . .
C44 C43 C46 121.5(4) . .
C42 C43 C46 119.9(4) . .
C43 C44 C45 121.4(4) . .
C43 C44 H44 119.3 . .
C45 C44 H44 119.3 . .
C40 C45 C44 120.1(5) . .
C40 C45 H45 119.9 . .
C44 C45 H45 119.9 . .
N9 C46 C43 112.2(3) . .
N9 C46 H46A 109.2 . .
C43 C46 H46A 109.2 . .
N9 C46 H46B 109.2 . .
C43 C46 H46B 109.2 . .
H46A C46 H46B 107.9 . .
N9 C47 C48 107.6(4) . .
N9 C47 H47 126.2 . .
C48 C47 H47 126.2 . .
C47 C48 C49 104.8(5) . .
C47 C48 H48 127.6 . .
C49 C48 H48 127.6 . .
C49 N10 N9 104.4(4) . .
C49 N10 Ag1 128.7(3) . 1_455
N9 N10 Ag1 125.9(3) . 1_455
N10 C49 C48 111.8(4) . .
N10 C49 H49 124.1 . .
C48 C49 H49 124.1 . .
H1A O1W H1B 108(3) . .

loop_
_geom_bond_atom_site_label_1
_geom_bond_atom_site_label_2
_geom_bond_distance
_geom_bond_site_symmetry_2
Ag1 N10 2.189(4) 1_655
Ag1 N1 2.216(3) .
Ag1 O1 2.349(3) .
Ag2 N5 2.178(3) .
Ag2 O2 2.182(3) .
Ag2 O8 2.587(4) .
Ag3 N7 2.209(3) .
Ag3 N4 2.275(4) 1_465
Ag3 O2 2.396(3) .
Ag3 O3 2.540(4) .
S1 O4 1.405(4) .
S1 O3 1.430(3) .
S1 O5 1.472(4) .
S1 C17 1.781(4) .
S2 O10 1.433(3) .
S2 O9 1.444(3) .
S2 O8 1.450(3) .
S2 C24 1.786(5) .
N1 N2 1.348(4) .
N1 C1 1.353(6) .
N2 C3 1.350(5) .
N2 C4 1.466(5) .
N3 C12 1.320(6) .
N3 N4 1.349(5) .
N3 C11 1.453(6) .
N4 C14 1.321(6) .
N4 Ag3 2.275(4) 1_645
N5 C29 1.328(5) .
N5 N6 1.351(5) .
N6 C31 1.333(5) .
N6 C32 1.457(5) .
N7 C36 1.334(5) .
N7 N8 1.343(4) .
N8 C38 1.342(6) .
N8 C39 1.455(6) .
N9 C47 1.327(6) .
N9 N10 1.351(4) .
N9 C46 1.456(5) .
O1 C15 1.217(5) .
O2 C15 1.246(5) .
O6 C22 1.170(8) .
O6 O7' 1.808(12) .
O7 C22 1.329(7) .
O7 O7' 1.564(12) .
O7 H7A 0.824(10) .
O7' C22 1.275(7) .
C1 C2 1.397(7) .
C2 C3 1.392(6) .
C4 C5 1.511(5) .
C4 H4A 0.9700 .
C4 H4B 0.9700 .
C5 C10 1.381(6) .
C5 C6 1.381(5) .
C6 C7 1.384(6) .
C6 H6 0.9300 .
C7 C8 1.371(6) .
C7 H7 0.9300 .
C8 C9 1.384(6) .
C8 C11 1.506(6) .
C9 C10 1.387(6) .
C9 H9 0.9300 .
C10 H10 0.9300 .
C11 H11A 0.9700 .
C11 H11B 0.9700 .
C12 C13 1.339(8) .
C12 H12 0.9300 .
C13 C14 1.381(8) .
C13 H13 0.9300 .
C14 H14 0.9300 .
C15 C16 1.507(6) .
C16 C17 1.389(6) .
C16 C21 1.401(6) .
C17 C18 1.391(6) .
C18 C19 1.358(7) .
C18 H18 0.9300 .
C19 C20 1.360(8) .
C19 H19 0.9300 .
C20 C21 1.382(7) .
C20 H20 0.9300 .
C21 H21 0.9300 .
C22 C23 1.487(7) .
C22 H7A 1.20(6) .
C23 C24 1.376(7) .
C23 C28 1.415(7) .
C24 C25 1.391(7) .
C25 C26 1.357(9) .
C25 H25 0.9300 .
C26 C27 1.369(11) .
C26 H26 0.9300 .
C27 C28 1.374(9) .
C27 H27 0.9300 .
C28 H28 0.9300 .
C29 C30 1.374(6) .
C29 H29 0.9300 .
C30 C31 1.363(6) .
C30 H30 0.9300 .
C31 H31 0.9300 .
C32 C33 1.511(6) .
C32 H32A 0.9700 .
C32 H32B 0.9700 .
C33 C34 1.350(6) .
C33 C35 1.367(6) .
C34 C35 1.381(7) 2_556
C34 H34 0.9300 .
C35 C34 1.381(7) 2_556
C35 H35 0.9300 .
C36 C37 1.379(6) .
C36 H36 0.9300 .
C37 C38 1.351(6) .
C37 H37 0.9300 .
C38 H38 0.9300 .
C39 C40 1.508(6) .
C39 H39A 0.9700 .
C39 H39B 0.9700 .
C40 C45 1.374(6) .
C40 C41 1.379(6) .
C41 C42 1.389(6) .
C41 H41 0.9300 .
C42 C43 1.374(6) .
C42 H42 0.9300 .
C43 C44 1.371(6) .
C43 C46 1.501(6) .
C44 C45 1.385(7) .
C44 H44 0.9300 .
C45 H45 0.9300 .
C46 H46A 0.9700 .
C46 H46B 0.9700 .
C47 C48 1.354(7) .
C47 H47 0.9300 .
C48 C49 1.374(7) .
C48 H48 0.9300 .
N10 C49 1.317(6) .
N10 Ag1 2.189(4) 1_455
C49 H49 0.9300 .
O1W H1A 0.852(10) .
O1W H1B 0.851(10) .

loop_
_geom_torsion_atom_site_label_1
_geom_torsion_atom_site_label_2
_geom_torsion_atom_site_label_3
_geom_torsion_atom_site_label_4
_geom_torsion
_geom_torsion_site_symmetry_1
_geom_torsion_site_symmetry_4
N10 Ag1 N1 N2 63.5(4) 1_655 .
O1 Ag1 N1 N2 -155.2(3) . .
N10 Ag1 N1 C1 -108.0(4) 1_655 .
O1 Ag1 N1 C1 33.4(4) . .
C1 N1 N2 C3 0.1(4) . .
Ag1 N1 N2 C3 -173.1(3) . .
C1 N1 N2 C4 -178.3(3) . .
Ag1 N1 N2 C4 8.6(4) . .
C12 N3 N4 C14 -0.5(5) . .
C11 N3 N4 C14 -174.1(4) . .
C12 N3 N4 Ag3 -178.0(3) . 1_645
C11 N3 N4 Ag3 8.4(5) . 1_645
O2 Ag2 N5 C29 168.3(3) . .
O8 Ag2 N5 C29 -28.9(3) . .
O2 Ag2 N5 N6 15.4(5) . .
O8 Ag2 N5 N6 178.3(3) . .
C29 N5 N6 C31 -0.3(4) . .
Ag2 N5 N6 C31 157.4(3) . .
C29 N5 N6 C32 177.2(3) . .
Ag2 N5 N6 C32 -25.2(5) . .
N4 Ag3 N7 C36 129.0(3) 1_465 .
O2 Ag3 N7 C36 -80.0(4) . .
O3 Ag3 N7 C36 1.3(4) . .
N4 Ag3 N7 N8 -37.4(3) 1_465 .
O2 Ag3 N7 N8 113.7(3) . .
O3 Ag3 N7 N8 -165.1(3) . .
C36 N7 N8 C38 0.4(4) . .
Ag3 N7 N8 C38 169.6(3) . .
C36 N7 N8 C39 179.1(3) . .
Ag3 N7 N8 C39 -11.7(5) . .
N10 Ag1 O1 C15 163.2(11) 1_655 .
N1 Ag1 O1 C15 6.9(12) . .
N5 Ag2 O2 C15 -124.2(4) . .
O8 Ag2 O2 C15 74.3(3) . .
N5 Ag2 O2 Ag3 57.0(4) . .
O8 Ag2 O2 Ag3 -104.5(2) . .
N7 Ag3 O2 C15 145.7(4) . .
N4 Ag3 O2 C15 -55.9(4) 1_465 .
O3 Ag3 O2 C15 64.9(4) . .
N7 Ag3 O2 Ag2 -35.7(3) . .
N4 Ag3 O2 Ag2 122.7(2) 1_465 .
O3 Ag3 O2 Ag2 -116.5(2) . .
O4 S1 O3 Ag3 80.3(3) . .
O5 S1 O3 Ag3 -150.7(2) . .
C17 S1 O3 Ag3 -39.8(3) . .
N7 Ag3 O3 S1 -162.0(3) . .
N4 Ag3 O3 S1 62.5(3) 1_465 .
O2 Ag3 O3 S1 -29.9(3) . .
C22 O7 O7' O6 -37.2(4) . .
C22 O6 O7' O7 49.9(6) . .
O10 S2 O8 Ag2 -9.4(3) . .
O9 S2 O8 Ag2 -138.9(2) . .
C24 S2 O8 Ag2 106.4(2) . .
N5 Ag2 O8 S2 84.9(3) . .
O2 Ag2 O8 S2 -102.3(3) . .
N2 N1 C1 C2 -0.2(5) . .
Ag1 N1 C1 C2 172.5(3) . .
N1 C1 C2 C3 0.2(5) . .
N1 N2 C3 C2 0.0(4) . .
C4 N2 C3 C2 178.2(4) . .
C1 C2 C3 N2 -0.1(5) . .
N1 N2 C4 C5 -70.3(4) . .
C3 N2 C4 C5 111.6(4) . .
N2 C4 C5 C10 133.4(4) . .
N2 C4 C5 C6 -49.1(5) . .
C10 C5 C6 C7 0.6(6) . .
C4 C5 C6 C7 -177.0(4) . .
C5 C6 C7 C8 -0.2(6) . .
C6 C7 C8 C9 0.1(6) . .
C6 C7 C8 C11 -178.4(4) . .
C7 C8 C9 C10 -0.2(6) . .
C11 C8 C9 C10 178.2(4) . .
C6 C5 C10 C9 -0.7(6) . .
C4 C5 C10 C9 176.9(4) . .
C8 C9 C10 C5 0.5(6) . .
C12 N3 C11 C8 -101.3(5) . .
N4 N3 C11 C8 71.0(5) . .
C7 C8 C11 N3 -146.1(4) . .
C9 C8 C11 N3 35.6(5) . .
N4 N3 C12 C13 -0.3(6) . .
C11 N3 C12 C13 172.5(4) . .
N3 C12 C13 C14 1.0(6) . .
N3 N4 C14 C13 1.2(5) . .
Ag3 N4 C14 C13 178.3(3) 1_645 .
C12 C13 C14 N4 -1.4(6) . .
Ag1 O1 C15 O2 49.1(14) . .
Ag1 O1 C15 C16 -136.5(10) . .
Ag2 O2 C15 O1 -6.4(7) . .
Ag3 O2 C15 O1 172.3(4) . .
Ag2 O2 C15 C16 179.2(3) . .
Ag3 O2 C15 C16 -2.1(6) . .
O1 C15 C16 C17 125.6(5) . .
O2 C15 C16 C17 -59.6(6) . .
O1 C15 C16 C21 -57.4(6) . .
O2 C15 C16 C21 117.3(5) . .
C21 C16 C17 C18 -2.4(6) . .
C15 C16 C17 C18 174.5(4) . .
C21 C16 C17 S1 176.6(3) . .
C15 C16 C17 S1 -6.5(6) . .
O4 S1 C17 C16 -35.1(4) . .
O3 S1 C17 C16 91.7(4) . .
O5 S1 C17 C16 -152.7(3) . .
O4 S1 C17 C18 143.9(3) . .
O3 S1 C17 C18 -89.3(3) . .
O5 S1 C17 C18 26.4(4) . .
C16 C17 C18 C19 0.2(6) . .
S1 C17 C18 C19 -178.9(4) . .
C17 C18 C19 C20 1.8(7) . .
C18 C19 C20 C21 -1.6(8) . .
C19 C20 C21 C16 -0.8(8) . .
C17 C16 C21 C20 2.7(6) . .
C15 C16 C21 C20 -174.5(4) . .
O7' O6 C22 O7 -74.6(8) . .
O7' O6 C22 C23 133.3(9) . .
O7 O7' C22 O6 -114.1(7) . .
O6 O7' C22 O7 114.1(7) . .
O7 O7' C22 C23 114.6(8) . .
O6 O7' C22 C23 -131.4(10) . .
O7' O7 C22 O6 88.4(9) . .
O7' O7 C22 C23 -119.2(7) . .
O6 C22 C23 C24 -162.0(8) . .
O7' C22 C23 C24 -41.7(10) . .
O7 C22 C23 C24 47.2(9) . .
O6 C22 C23 C28 24.4(10) . .
O7' C22 C23 C28 144.6(8) . .
O7 C22 C23 C28 -126.5(7) . .
C28 C23 C24 C25 0.3(7) . .
C22 C23 C24 C25 -173.2(5) . .
C28 C23 C24 S2 178.8(4) . .
C22 C23 C24 S2 5.3(7) . .
O10 S2 C24 C23 -76.4(4) . .
O9 S2 C24 C23 45.6(4) . .
O8 S2 C24 C23 163.5(4) . .
O10 S2 C24 C25 102.2(4) . .
O9 S2 C24 C25 -135.8(4) . .
O8 S2 C24 C25 -17.9(5) . .
C23 C24 C25 C26 0.2(10) . .
S2 C24 C25 C26 -178.4(6) . .
C24 C25 C26 C27 -1.3(13) . .
C25 C26 C27 C28 1.9(14) . .
C26 C27 C28 C23 -1.4(11) . .
C24 C23 C28 C27 0.2(8) . .
C22 C23 C28 C27 174.4(6) . .
N6 N5 C29 C30 -0.4(4) . .
Ag2 N5 C29 C30 -157.7(3) . .
N5 C29 C30 C31 0.9(5) . .
N5 N6 C31 C30 0.8(5) . .
C32 N6 C31 C30 -176.4(4) . .
C29 C30 C31 N6 -1.0(5) . .
C31 N6 C32 C33 84.8(5) . .
N5 N6 C32 C33 -92.2(5) . .
N6 C32 C33 C34 153.1(5) . .
N6 C32 C33 C35 -30.4(7) . .
C35 C33 C34 C35 -1.0(10) . 2_556
C32 C33 C34 C35 175.8(6) . 2_556
C34 C33 C35 C34 1.0(10) . 2_556
C32 C33 C35 C34 -175.6(5) . 2_556
N8 N7 C36 C37 -0.1(4) . .
Ag3 N7 C36 C37 -168.6(3) . .
N7 C36 C37 C38 -0.2(5) . .
N7 N8 C38 C37 -0.6(5) . .
C39 N8 C38 C37 -179.1(4) . .
C36 C37 C38 N8 0.5(5) . .
C38 N8 C39 C40 112.1(5) . .
N7 N8 C39 C40 -66.3(5) . .
N8 C39 C40 C45 -68.8(5) . .
N8 C39 C40 C41 110.0(5) . .
C45 C40 C41 C42 -0.4(7) . .
C39 C40 C41 C42 -179.2(4) . .
C40 C41 C42 C43 -1.4(7) . .
C41 C42 C43 C44 2.6(7) . .
C41 C42 C43 C46 -176.4(4) . .
C42 C43 C44 C45 -2.1(7) . .
C46 C43 C44 C45 176.9(4) . .
C41 C40 C45 C44 0.9(7) . .
C39 C40 C45 C44 179.6(4) . .
C43 C44 C45 C40 0.4(8) . .
C47 N9 C46 C43 -110.0(5) . .
N10 N9 C46 C43 69.2(5) . .
C44 C43 C46 N9 -112.5(5) . .
C42 C43 C46 N9 66.5(5) . .
N10 N9 C47 C48 0.0(5) . .
C46 N9 C47 C48 179.4(4) . .
N9 C47 C48 C49 -0.4(6) . .
C47 N9 N10 C49 0.4(5) . .
C46 N9 N10 C49 -179.0(4) . .
C47 N9 N10 Ag1 -168.6(3) . 1_455
C46 N9 N10 Ag1 12.0(5) . 1_455
N9 N10 C49 C48 -0.6(5) . .
Ag1 N10 C49 C48 167.9(3) 1_455 .
C47 C48 C49 N10 0.7(6) . .
